data_1559378
loop_
_publ_author_name
'Peng, Feng'
'Humphrey, Guy R.'
'Maloney, Kevin M.'
'Lehnherr, Dan'
'Weisel, Mark'
'L\'evesque, Francois'
'Naber, John R.'
'Brunskill, Andrew P. J.'
'Larpent, Patrick'
'Zhang, Si-Wei'
'Lee, Alfred Y.'
'Arvary, Rebecca A.'
'Lee, Claire H.'
'Bishara, Daniel'
'Narsimhan, Karthik'
'Sirota, Eric'
'Whittington, Michael'

_publ_section_title
;
 Development of a Green and Sustainable Manufacturing Process for
 Gefapixant Citrate (MK-7264) Part 2: Development of a Robust Process for
 Phenol Synthesis
;
_journal_name_full 'Organic Process Research &amp; Development'
_journal_paper_doi 10.1021/acs.oprd.0c00241
_journal_year 2020
_chemical_formula_moiety 'C9 H11 Br1 O , 0.5(C6 H12 N2)'
_chemical_formula_sum 'C12 H17 Br N O'
_chemical_formula_weight 271.17
_chemical_name_systematic
;
4-bromo-2-isopropylphenol hemi-1,4-diazabicyclo[2.2.2]octane cocrystal
;
_space_group_crystal_system monoclinic
_space_group_IT_number 15
_space_group_name_Hall '-C 2yc'
_space_group_name_H-M_alt 'C 1 2/c 1'
_atom_sites_solution_hydrogens geom
_atom_sites_solution_primary direct
_atom_sites_solution_secondary difmap
_audit_creation_method SHELXL-2016/6
_cell_angle_alpha 90
_cell_angle_beta 126.3250(11)
_cell_angle_gamma 90
_cell_formula_units_Z 8
_cell_length_a 22.5044(8)
_cell_length_b 8.2479(3)
_cell_length_c 16.3708(6)
_cell_measurement_reflns_used 6104
_cell_measurement_temperature 100(2)
_cell_measurement_theta_max 66.61
_cell_measurement_theta_min 3.35
_cell_volume 2448.15(16)
_computing_cell_refinement 'Bruker SAINT'
_computing_data_collection 'Bruker APEX2'
_computing_data_reduction 'Bruker SAINT'
_computing_molecular_graphics 'Bruker SHELXTL'
_computing_publication_material 'Bruker SHELXTL'
_computing_structure_refinement 'SHELXL-2016/6 (Sheldrick, 2016)'
_computing_structure_solution 'SHELXS-97 (Sheldrick 2008)'
_diffrn_ambient_temperature 100(2)
_diffrn_measured_fraction_theta_full 0.994
_diffrn_measured_fraction_theta_max 0.994
_diffrn_measurement_device_type 'Bruker APEX-II CCD'
_diffrn_measurement_method '\f and \w scans'
_diffrn_radiation_type CuK\a
_diffrn_radiation_wavelength 1.54178
_diffrn_reflns_av_R_equivalents 0.0283
_diffrn_reflns_av_unetI/netI 0.0228
_diffrn_reflns_Laue_measured_fraction_full 0.994
_diffrn_reflns_Laue_measured_fraction_max 0.994
_diffrn_reflns_limit_h_max 26
_diffrn_reflns_limit_h_min -26
_diffrn_reflns_limit_k_max 9
_diffrn_reflns_limit_k_min -8
_diffrn_reflns_limit_l_max 19
_diffrn_reflns_limit_l_min -19
_diffrn_reflns_number 7992
_diffrn_reflns_point_group_measured_fraction_full 0.994
_diffrn_reflns_point_group_measured_fraction_max 0.994
_diffrn_reflns_theta_full 66.604
_diffrn_reflns_theta_max 66.604
_diffrn_reflns_theta_min 4.878
_diffrn_source 'sealed-tube microsource X-ray generator'
_exptl_absorpt_coefficient_mu 4.368
_exptl_absorpt_correction_T_max 0.705
_exptl_absorpt_correction_T_min 0.511
_exptl_absorpt_correction_type multi-scan
_exptl_absorpt_process_details
; 
(SADABS; Sheldrick, 2003) 
;
_exptl_crystal_colour colourless
_exptl_crystal_density_diffrn 1.471
_exptl_crystal_description block
_exptl_crystal_F_000 1112
_exptl_crystal_size_max 0.120
_exptl_crystal_size_mid 0.100
_exptl_crystal_size_min 0.080
_refine_diff_density_max 0.277
_refine_diff_density_min -0.296
_refine_diff_density_rms 0.053
_refine_ls_extinction_method none
_refine_ls_goodness_of_fit_ref 1.063
_refine_ls_hydrogen_treatment constr
_refine_ls_matrix_type full
_refine_ls_number_parameters 139
_refine_ls_number_reflns 2148
_refine_ls_number_restraints 0
_refine_ls_restrained_S_all 1.063
_refine_ls_R_factor_all 0.0218
_refine_ls_R_factor_gt 0.0209
_refine_ls_shift/su_max 0.000
_refine_ls_shift/su_mean 0.000
_refine_ls_structure_factor_coef Fsqd
_refine_ls_weighting_details 'w=1/[\s^2^(Fo^2^)+(0.0203P)^2^+3.7308P] where P=(Fo^2^+2Fc^2^)/3'
_refine_ls_weighting_scheme calc
_refine_ls_wR_factor_gt 0.0534
_refine_ls_wR_factor_ref 0.0540
_reflns_Friedel_coverage 0.000
_reflns_number_gt 2063
_reflns_number_total 2148
_reflns_threshold_expression 'I > 2\s(I)'
_cod_data_source_file op0c00241_si_002.cif
_cod_data_source_block mdm019
_cod_depositor_comments
;
The following automatic conversions were performed:

data item '_atom_sites_solution_secondary' value 'diffmap' was
changed to 'difmap'.

Automatic conversion script
Id: cif_fix_values 7556 2019-12-06 15:28:31Z antanas 
;
_cod_original_sg_symbol_H-M 'C 2/c'
_cod_database_code 1559378
_shelx_shelxl_version_number 2016/6
_shelx_space_group_comment
; 
The symmetry employed for this shelxl refinement is uniquely defined 
by the following loop, which should always be used as a source of 
symmetry information in preference to the above space-group names. 
They are only intended as comments. 
;
_shelx_estimated_absorpt_t_min 0.622
_shelx_estimated_absorpt_t_max 0.721

loop_
_space_group_symop_operation_xyz
'x, y, z'
'-x, y, -z+1/2'
'x+1/2, y+1/2, z'
'-x+1/2, y+1/2, -z+1/2'
'-x, -y, -z'
'x, -y, z-1/2'
'-x+1/2, -y+1/2, -z'
'x+1/2, -y+1/2, z-1/2'

loop_
_atom_site_label
_atom_site_type_symbol
_atom_site_fract_x
_atom_site_fract_y
_atom_site_fract_z
_atom_site_U_iso_or_equiv
_atom_site_adp_type
_atom_site_occupancy
_atom_site_site_symmetry_order
_atom_site_calc_flag
_atom_site_refinement_flags_posn
_atom_site_refinement_flags_adp
_atom_site_refinement_flags_occupancy
_atom_site_disorder_assembly
_atom_site_disorder_group
Br1 Br 0.06172(2) -0.22680(2) 0.45665(2) 0.02351(8) Uani 1 1 d . . . . .
O1 O 0.29741(6) 0.28602(15) 0.67246(10) 0.0178(3) Uani 1 1 d . . . . .
H1A H 0.335843 0.257420 0.678975 0.027 Uiso 1 1 calc R U . . .
C1 C 0.13755(9) -0.0669(2) 0.52503(12) 0.0165(3) Uani 1 1 d . . . . .
C2 C 0.13660(9) 0.0421(2) 0.58874(12) 0.0150(3) Uani 1 1 d . . . . .
H2A H 0.098903 0.035209 0.598199 0.018 Uiso 1 1 calc R U . . .
C3 C 0.19030(8) 0.1611(2) 0.63870(12) 0.0133(3) Uani 1 1 d . . . . .
C4 C 0.24540(9) 0.1686(2) 0.62277(12) 0.0141(3) Uani 1 1 d . . . . .
C5 C 0.24450(9) 0.0596(2) 0.55722(12) 0.0179(4) Uani 1 1 d . . . . .
H5A H 0.281112 0.067280 0.545705 0.021 Uiso 1 1 calc R U . . .
C6 C 0.19099(9) -0.0599(2) 0.50843(12) 0.0189(4) Uani 1 1 d . . . . .
H6A H 0.191047 -0.135356 0.464618 0.023 Uiso 1 1 calc R U . . .
C7 C 0.19039(9) 0.2859(2) 0.70676(13) 0.0150(3) Uani 1 1 d . . . . .
H7A H 0.242941 0.313003 0.762095 0.018 Uiso 1 1 calc R U . . .
C8 C 0.15471(10) 0.2252(2) 0.75641(14) 0.0202(4) Uani 1 1 d . . . . .
H8A H 0.177742 0.122813 0.791578 0.030 Uiso 1 1 calc R U . . .
H8B H 0.101867 0.208003 0.704254 0.030 Uiso 1 1 calc R U . . .
H8C H 0.161597 0.305979 0.805269 0.030 Uiso 1 1 calc R U . . .
C9 C 0.15286(10) 0.4410(2) 0.64526(13) 0.0201(4) Uani 1 1 d . . . . .
H9A H 0.178038 0.479157 0.616418 0.030 Uiso 1 1 calc R U . . .
H9B H 0.155473 0.524792 0.689711 0.030 Uiso 1 1 calc R U . . .
H9C H 0.101089 0.417929 0.590385 0.030 Uiso 1 1 calc R U . . .
C1D C 0.47993(10) 0.1354(3) 0.81520(15) 0.0268(4) Uani 1 1 d . . . . .
H1DA H 0.466288 0.019212 0.802281 0.032 Uiso 1 1 calc R U . . .
H1DB H 0.472441 0.174823 0.865609 0.032 Uiso 1 1 calc R U . . .
C2D C 0.43772(10) 0.1556(2) 0.64211(14) 0.0243(4) Uani 1 1 d . . . . .
H2DA H 0.412480 0.226435 0.581520 0.029 Uiso 1 1 calc R U . . .
H2DB H 0.412993 0.048601 0.621571 0.029 Uiso 1 1 calc R U . . .
C3D C 0.46181(9) 0.3947(2) 0.74014(14) 0.0199(4) Uani 1 1 d . . . . .
H3DA H 0.466574 0.439097 0.799953 0.024 Uiso 1 1 calc R U . . .
H3DB H 0.427218 0.464478 0.681109 0.024 Uiso 1 1 calc R U . . .
N1D N 0.43262(8) 0.22777(18) 0.72022(11) 0.0160(3) Uani 1 1 d . . . . .

loop_
_atom_site_aniso_label
_atom_site_aniso_U_11
_atom_site_aniso_U_22
_atom_site_aniso_U_33
_atom_site_aniso_U_23
_atom_site_aniso_U_13
_atom_site_aniso_U_12
Br1 0.02036(12) 0.01561(12) 0.02253(12) -0.00389(7) 0.00611(9) -0.00432(7)
O1 0.0109(6) 0.0199(7) 0.0233(6) -0.0027(5) 0.0104(5) -0.0018(5)
C1 0.0135(8) 0.0134(9) 0.0138(8) -0.0003(6) 0.0032(7) -0.0006(6)
C2 0.0108(7) 0.0169(9) 0.0144(8) 0.0028(7) 0.0058(6) 0.0017(6)
C3 0.0102(7) 0.0148(9) 0.0114(7) 0.0025(6) 0.0044(6) 0.0022(6)
C4 0.0101(7) 0.0157(9) 0.0126(7) 0.0030(6) 0.0046(6) 0.0015(6)
C5 0.0129(8) 0.0244(10) 0.0158(8) 0.0023(7) 0.0081(7) 0.0046(7)
C6 0.0175(8) 0.0203(9) 0.0142(8) -0.0004(7) 0.0069(7) 0.0059(7)
C7 0.0103(8) 0.0187(9) 0.0139(8) -0.0020(7) 0.0061(7) -0.0018(6)
C8 0.0197(9) 0.0245(10) 0.0198(9) -0.0042(7) 0.0136(8) -0.0039(7)
C9 0.0204(8) 0.0189(9) 0.0219(8) -0.0024(7) 0.0131(7) 0.0014(7)
C1D 0.0186(9) 0.0317(11) 0.0325(10) 0.0128(9) 0.0164(8) 0.0020(8)
C2D 0.0157(9) 0.0291(11) 0.0262(9) -0.0134(8) 0.0113(8) -0.0034(7)
C3D 0.0159(9) 0.0177(10) 0.0241(9) -0.0016(7) 0.0107(7) 0.0007(7)
N1D 0.0121(7) 0.0184(8) 0.0179(7) -0.0016(6) 0.0091(6) -0.0004(5)

loop_
_atom_type_symbol
_atom_type_description
_atom_type_scat_dispersion_real
_atom_type_scat_dispersion_imag
_atom_type_scat_source
C C 0.0181 0.0091 'International Tables Vol C Tables 4.2.6.8 and 6.1.1.4'
H H 0.0000 0.0000 'International Tables Vol C Tables 4.2.6.8 and 6.1.1.4'
N N 0.0311 0.0180 'International Tables Vol C Tables 4.2.6.8 and 6.1.1.4'
O O 0.0492 0.0322 'International Tables Vol C Tables 4.2.6.8 and 6.1.1.4'
Br Br -0.6763 1.2805 'International Tables Vol C Tables 4.2.6.8 and 6.1.1.4'

loop_
_geom_angle_atom_site_label_1
_geom_angle_atom_site_label_2
_geom_angle_atom_site_label_3
_geom_angle
_geom_angle_site_symmetry_1
_geom_angle_site_symmetry_3
_geom_angle_publ_flag
C4 O1 H1A 109.5 . . ?
C6 C1 C2 121.59(16) . . ?
C6 C1 Br1 119.55(13) . . ?
C2 C1 Br1 118.84(13) . . ?
C3 C2 C1 120.42(15) . . ?
C3 C2 H2A 119.8 . . ?
C1 C2 H2A 119.8 . . ?
C2 C3 C4 118.45(15) . . ?
C2 C3 C7 122.38(14) . . ?
C4 C3 C7 119.14(15) . . ?
O1 C4 C5 122.47(15) . . ?
O1 C4 C3 117.44(15) . . ?
C5 C4 C3 120.09(15) . . ?
C6 C5 C4 121.00(15) . . ?
C6 C5 H5A 119.5 . . ?
C4 C5 H5A 119.5 . . ?
C1 C6 C5 118.44(16) . . ?
C1 C6 H6A 120.8 . . ?
C5 C6 H6A 120.8 . . ?
C3 C7 C8 113.38(14) . . ?
C3 C7 C9 108.85(14) . . ?
C8 C7 C9 111.32(14) . . ?
C3 C7 H7A 107.7 . . ?
C8 C7 H7A 107.7 . . ?
C9 C7 H7A 107.7 . . ?
C7 C8 H8A 109.5 . . ?
C7 C8 H8B 109.5 . . ?
H8A C8 H8B 109.5 . . ?
C7 C8 H8C 109.5 . . ?
H8A C8 H8C 109.5 . . ?
H8B C8 H8C 109.5 . . ?
C7 C9 H9A 109.5 . . ?
C7 C9 H9B 109.5 . . ?
H9A C9 H9B 109.5 . . ?
C7 C9 H9C 109.5 . . ?
H9A C9 H9C 109.5 . . ?
H9B C9 H9C 109.5 . . ?
N1D C1D C2D 110.04(14) . 2_656 ?
N1D C1D H1DA 109.7 . . ?
C2D C1D H1DA 109.7 2_656 . ?
N1D C1D H1DB 109.7 . . ?
C2D C1D H1DB 109.7 2_656 . ?
H1DA C1D H1DB 108.2 . . ?
N1D C2D C1D 109.74(14) . 2_656 ?
N1D C2D H2DA 109.7 . . ?
C1D C2D H2DA 109.7 2_656 . ?
N1D C2D H2DB 109.7 . . ?
C1D C2D H2DB 109.7 2_656 . ?
H2DA C2D H2DB 108.2 . . ?
N1D C3D C3D 109.84(9) . 2_656 ?
N1D C3D H3DA 109.7 . . ?
C3D C3D H3DA 109.7 2_656 . ?
N1D C3D H3DB 109.7 . . ?
C3D C3D H3DB 109.7 2_656 . ?
H3DA C3D H3DB 108.2 . . ?
C1D N1D C2D 109.12(15) . . ?
C1D N1D C3D 107.48(14) . . ?
C2D N1D C3D 108.35(14) . . ?

loop_
_geom_bond_atom_site_label_1
_geom_bond_atom_site_label_2
_geom_bond_distance
_geom_bond_site_symmetry_2
_geom_bond_publ_flag
Br1 C1 1.9084(17) . ?
O1 C4 1.357(2) . ?
O1 H1A 0.8400 . ?
C1 C6 1.382(2) . ?
C1 C2 1.387(2) . ?
C2 C3 1.386(2) . ?
C2 H2A 0.9500 . ?
C3 C4 1.412(2) . ?
C3 C7 1.516(2) . ?
C4 C5 1.391(2) . ?
C5 C6 1.386(3) . ?
C5 H5A 0.9500 . ?
C6 H6A 0.9500 . ?
C7 C8 1.526(2) . ?
C7 C9 1.535(2) . ?
C7 H7A 1.0000 . ?
C8 H8A 0.9800 . ?
C8 H8B 0.9800 . ?
C8 H8C 0.9800 . ?
C9 H9A 0.9800 . ?
C9 H9B 0.9800 . ?
C9 H9C 0.9800 . ?
C1D N1D 1.473(2) . ?
C1D C2D 1.554(2) 2_656 ?
C1D H1DA 0.9900 . ?
C1D H1DB 0.9900 . ?
C2D N1D 1.475(2) . ?
C2D H2DA 0.9900 . ?
C2D H2DB 0.9900 . ?
C3D N1D 1.476(2) . ?
C3D C3D 1.550(3) 2_656 ?
C3D H3DA 0.9900 . ?
C3D H3DB 0.9900 . ?

loop_
_geom_hbond_atom_site_label_D
_geom_hbond_atom_site_label_H
_geom_hbond_atom_site_label_A
_geom_hbond_distance_DH
_geom_hbond_distance_HA
_geom_hbond_distance_DA
_geom_hbond_angle_DHA
_geom_hbond_site_symmetry_A
O1 H1A N1D 0.84 1.88 2.6986(18) 166.2 .

loop_
_geom_torsion_atom_site_label_1
_geom_torsion_atom_site_label_2
_geom_torsion_atom_site_label_3
_geom_torsion_atom_site_label_4
_geom_torsion
_geom_torsion_site_symmetry_1
_geom_torsion_site_symmetry_2
_geom_torsion_site_symmetry_3
_geom_torsion_site_symmetry_4
_geom_torsion_publ_flag
C6 C1 C2 C3 -0.6(3) . . . . ?
Br1 C1 C2 C3 -179.24(12) . . . . ?
C1 C2 C3 C4 0.2(2) . . . . ?
C1 C2 C3 C7 178.24(15) . . . . ?
C2 C3 C4 O1 180.00(14) . . . . ?
C7 C3 C4 O1 1.9(2) . . . . ?
C2 C3 C4 C5 0.8(2) . . . . ?
C7 C3 C4 C5 -177.24(15) . . . . ?
O1 C4 C5 C6 179.34(15) . . . . ?
C3 C4 C5 C6 -1.5(3) . . . . ?
C2 C1 C6 C5 0.0(3) . . . . ?
Br1 C1 C6 C5 178.56(12) . . . . ?
C4 C5 C6 C1 1.1(3) . . . . ?
C2 C3 C7 C8 28.7(2) . . . . ?
C4 C3 C7 C8 -153.35(15) . . . . ?
C2 C3 C7 C9 -95.82(18) . . . . ?
C4 C3 C7 C9 82.16(18) . . . . ?
C2D C1D N1D C2D 65.84(18) 2_656 . . . ?
C2D C1D N1D C3D -51.5(2) 2_656 . . . ?
C1D C2D N1D C1D -50.61(18) 2_656 . . . ?
C1D C2D N1D C3D 66.14(19) 2_656 . . . ?
C3D C3D N1D C1D 67.7(2) 2_656 . . . ?
C3D C3D N1D C2D -50.1(2) 2_656 . . . ?
